data_4038330
loop_
_publ_author_name
'Chen, Yu'
'Xue, Qing'
'Teng, Haida'
'Qin, Rui'
'Liu, Hong'
'Xu, Jing'
'Mei, Zhinan'
'Yang, Guangzhong'

_publ_section_title
;
 Acylphloroglucinol Derivatives with Tricyclo-[4.4.1.11,4] Dodecane
 Skeleton from Garcinia bracteata Fruits.
;
_journal_name_full 'The Journal of organic chemistry'
_journal_paper_doi 10.1021/acs.joc.0c00637
_journal_year 2020
_chemical_absolute_configuration ad
_chemical_formula_sum 'C33 H40 O4'
_chemical_formula_weight 500.65
_space_group_crystal_system orthorhombic
_space_group_IT_number 19
_space_group_name_Hall 'P 2ac 2ab'
_space_group_name_H-M_alt 'P 21 21 21'
_atom_sites_solution_hydrogens geom
_cell_angle_alpha 90
_cell_angle_beta 90
_cell_angle_gamma 90
_cell_formula_units_Z 4
_cell_length_a 10.4303(6)
_cell_length_b 11.5237(6)
_cell_length_c 23.1881(12)
_cell_measurement_reflns_used 9169
_cell_measurement_temperature 103.(2)
_cell_measurement_theta_max 79.2372
_cell_measurement_theta_min 4.6486
_cell_volume 2787.1(3)
_computing_cell_refinement 'SAINT V8.38A (Bruker AXS Inc., 2017)'
_computing_data_reduction 'SAINT V8.38A (Bruker AXS Inc., 2017)'
_computing_molecular_graphics 'shelXle (C.B. Huebschle, rev 833)'
_computing_structure_refinement 'SHELXL-2016/6 (Sheldrick, 2016)'
_computing_structure_solution 'SHELXT 2014/5 (Sheldrick, 2014)'
_diffrn_ambient_temperature 103.(2)
_diffrn_detector_area_resol_mean 7.3910
_diffrn_measured_fraction_theta_full 0.996
_diffrn_measured_fraction_theta_max 0.996
_diffrn_measurement_device_type 'Bruker APEX-II CCD'
_diffrn_measurement_method '\f and \w scans'
_diffrn_radiation_type 'Cu K\a'
_diffrn_radiation_wavelength 1.54178
_diffrn_reflns_av_R_equivalents 0.0630
_diffrn_reflns_av_unetI/netI 0.0372
_diffrn_reflns_limit_h_max 13
_diffrn_reflns_limit_h_min -9
_diffrn_reflns_limit_k_max 14
_diffrn_reflns_limit_k_min -14
_diffrn_reflns_limit_l_max 29
_diffrn_reflns_limit_l_min -29
_diffrn_reflns_number 49579
_diffrn_reflns_theta_full 79.48
_diffrn_reflns_theta_max 79.48
_diffrn_reflns_theta_min 4.28
_exptl_absorpt_coefficient_mu 0.604
_exptl_absorpt_correction_T_max 0.93
_exptl_absorpt_correction_T_min 0.85
_exptl_absorpt_correction_type multi-scan
_exptl_absorpt_process_details
;
SADABS-2016/2 - Bruker AXS area detector scaling and absorption correction
;
_exptl_crystal_colour 'light colourless'
_exptl_crystal_density_diffrn 1.193
_exptl_crystal_density_method 'not measured'
_exptl_crystal_description prim
_exptl_crystal_F_000 1080
_exptl_crystal_size_max 0.238
_exptl_crystal_size_mid 0.133
_exptl_crystal_size_min 0.119
_refine_diff_density_max 0.152
_refine_diff_density_min -0.190
_refine_ls_abs_structure_details
;

Flack x determined using 2433 quotients [(I+)-(I-)]/[(I+)+(I-)]
(Parsons, Flack and Wagner, Acta Cryst. B69 (2013) 249-259).
;
_refine_ls_abs_structure_Flack 0.06(8)
_refine_ls_extinction_method none
_refine_ls_goodness_of_fit_ref 1.041
_refine_ls_hydrogen_treatment constr
_refine_ls_matrix_type full
_refine_ls_number_parameters 340
_refine_ls_number_reflns 6020
_refine_ls_number_restraints 0
_refine_ls_restrained_S_all 1.041
_refine_ls_R_factor_all 0.0345
_refine_ls_R_factor_gt 0.0325
_refine_ls_shift/su_max 0.000
_refine_ls_shift/su_mean 0.000
_refine_ls_structure_factor_coef Fsqd
_refine_ls_weighting_details 'w=1/[\s^2^(Fo^2^)+(0.0380P)^2^+0.3895P] where P=(Fo^2^+2Fc^2^)/3'
_refine_ls_weighting_scheme calc
_refine_ls_wR_factor_gt 0.0779
_refine_ls_wR_factor_ref 0.0794
_reflns_number_gt 5769
_reflns_number_total 6020
_reflns_threshold_expression 'I > 2\s(I)'
_cod_data_source_file jo0c00637_si_002.cif
_cod_data_source_block YX_18
_cod_depositor_comments
;
The following automatic conversions were performed:

data item '_exptl_absorpt_correction_type' value 'Multi-Scan' was
changed to 'multi-scan' in accordance with the
/home/data/users/saulius/crontab/automatic-downloads/rss-feeds/ACS/lib/dictionaries/cif_core.dic
dictionary named 'cif_core.dic' version 2.4.2 last updated on
2011-04-26.

Automatic conversion script
Id: cif_fix_values 7556 2019-12-06 15:28:31Z antanas 
;
_cod_database_code 4038330

loop_
_space_group_symop_operation_xyz
'x, y, z'
'x+1/2, -y+1/2, -z'
'-x, y+1/2, -z+1/2'
'-x+1/2, -y, z+1/2'

loop_
_atom_site_type_symbol
_atom_site_label
_atom_site_fract_x
_atom_site_fract_y
_atom_site_fract_z
_atom_site_U_iso_or_equiv
_atom_site_adp_type
_atom_site_calc_flag
_atom_site_refinement_flags_adp
_atom_site_refinement_flags_occupancy
_atom_site_refinement_flags_posn
_atom_site_occupancy
_atom_site_disorder_assembly
_atom_site_disorder_group
O O1 1.05214(10) 0.43550(11) 0.50001(5) 0.0247(2) Uani d . . . 1 . .
C C1 0.83109(14) 0.37381(14) 0.49839(7) 0.0205(3) Uani d . . . 1 . .
O O2 0.67085(11) 0.63652(11) 0.54215(5) 0.0262(2) Uani d . . . 1 . .
C C2 0.93972(15) 0.45874(14) 0.50569(6) 0.0204(3) Uani d . . . 1 . .
O O3 0.62612(11) 0.36376(11) 0.45357(5) 0.0248(2) Uani d . . . 1 . .
C C3 0.89545(15) 0.58014(13) 0.52488(6) 0.0203(3) Uani d . . . 1 . .
O O4 0.70714(11) 0.67654(11) 0.36214(5) 0.0242(2) Uani d . . . 1 . .
C C4 0.96558(16) 0.60317(15) 0.58196(7) 0.0237(3) Uani d . . . 1 . .
H H4A 0.949359 0.683023 0.595907 0.028 Uiso calc U . R 1 . .
H H4B 1.059146 0.591485 0.577735 0.028 Uiso calc U . R 1 . .
C C5 0.90574(16) 0.51079(14) 0.62374(7) 0.0226(3) Uani d . . . 1 . .
H H5 0.96134 0.440095 0.623409 0.027 Uiso calc U . R 1 . .
C C6 0.77084(15) 0.47809(14) 0.59639(7) 0.0220(3) Uani d . . . 1 . .
C C7 0.76042(15) 0.57270(14) 0.55116(6) 0.0214(3) Uani d . . . 1 . .
C C8 0.74587(14) 0.52780(14) 0.42400(6) 0.0198(3) Uani d . . . 1 . .
C C12 0.91679(17) 0.26055(16) 0.41376(8) 0.0276(3) Uani d . . . 1 . .
H H12 0.988592 0.308646 0.405755 0.033 Uiso calc U . R 1 . .
C C11 0.87391(17) 0.25458(14) 0.47558(7) 0.0249(3) Uani d . . . 1 . .
H H11A 0.945298 0.22525 0.499644 0.03 Uiso calc U . R 1 . .
H H11B 0.801784 0.199121 0.478878 0.03 Uiso calc U . R 1 . .
C C10 0.77587(16) 0.36252(14) 0.56087(7) 0.0229(3) Uani d . . . 1 . .
H H10A 0.828674 0.305711 0.582355 0.028 Uiso calc U . R 1 . .
H H10B 0.687925 0.330631 0.558298 0.028 Uiso calc U . R 1 . .
C C9 0.72413(14) 0.42152(14) 0.45738(6) 0.0195(3) Uani d . . . 1 . .
C C13 0.86456(18) 0.20536(18) 0.36891(9) 0.0328(4) Uani d . . . 1 . .
C C14 0.9175(2) 0.2211(2) 0.30904(9) 0.0452(5) Uani d . . . 1 . .
H H14A 0.941625 0.145409 0.293158 0.068 Uiso calc U . R 1 . .
H H14B 0.993143 0.271443 0.310566 0.068 Uiso calc U . R 1 . .
H H14C 0.852094 0.256801 0.284397 0.068 Uiso calc U . R 1 . .
C C15 0.7543(2) 0.1224(2) 0.37301(10) 0.0436(5) Uani d . . . 1 . .
H H15A 0.692905 0.138635 0.342067 0.065 Uiso calc U . R 1 . .
H H15B 0.711982 0.131534 0.410456 0.065 Uiso calc U . R 1 . .
H H15C 0.786043 0.042697 0.369174 0.065 Uiso calc U . R 1 . .
C C16 0.90633(16) 0.66165(14) 0.47328(7) 0.0228(3) Uani d . . . 1 . .
H H16A 0.994552 0.692863 0.470584 0.027 Uiso calc U . R 1 . .
H H16B 0.846327 0.727585 0.477807 0.027 Uiso calc U . R 1 . .
C C21 0.89862(17) 0.55683(15) 0.68563(7) 0.0249(3) Uani d . . . 1 . .
H H21A 0.842627 0.626177 0.686582 0.03 Uiso calc U . R 1 . .
H H21B 0.859663 0.496942 0.710725 0.03 Uiso calc U . R 1 . .
C C20 0.88324(17) 0.59232(19) 0.30972(7) 0.0315(4) Uani d . . . 1 . .
H H20A 0.852006 0.631949 0.275063 0.047 Uiso calc U . R 1 . .
H H20B 0.843772 0.51533 0.312353 0.047 Uiso calc U . R 1 . .
H H20C 0.976635 0.584109 0.307546 0.047 Uiso calc U . R 1 . .
C C19 0.90432(19) 0.78419(17) 0.36131(9) 0.0351(4) Uani d . . . 1 . .
H H19A 0.882314 0.821434 0.324629 0.053 Uiso calc U . R 1 . .
H H19B 0.997768 0.779507 0.365027 0.053 Uiso calc U . R 1 . .
H H19C 0.869356 0.829984 0.393266 0.053 Uiso calc U . R 1 . .
C C18 0.84796(15) 0.66319(15) 0.36288(7) 0.0244(3) Uani d . . . 1 . .
C C17 0.87320(15) 0.59234(14) 0.41801(7) 0.0208(3) Uani d . . . 1 . .
H H17 0.943 0.534909 0.410292 0.025 Uiso calc U . R 1 . .
C C25 1.1648(2) 0.6790(2) 0.78804(9) 0.0456(5) Uani d . . . 1 . .
H H25A 1.224714 0.614027 0.783739 0.068 Uiso calc U . R 1 . .
H H25B 1.161407 0.702632 0.828608 0.068 Uiso calc U . R 1 . .
H H25C 1.193991 0.744432 0.764446 0.068 Uiso calc U . R 1 . .
C C24 0.9315(2) 0.65293(18) 0.80238(8) 0.0378(4) Uani d . . . 1 . .
H H24A 0.940353 0.68484 0.839944 0.045 Uiso calc U . R 1 . .
H H24B 0.849683 0.628837 0.788978 0.045 Uiso calc U . R 1 . .
C C23 1.0336(2) 0.64202(16) 0.76860(7) 0.0307(4) Uani d . . . 1 . .
C C22 1.03064(17) 0.58886(16) 0.70912(7) 0.0263(3) Uani d . . . 1 . .
H H22A 1.084093 0.517873 0.709636 0.032 Uiso calc U . R 1 . .
H H22B 1.071105 0.644039 0.681922 0.032 Uiso calc U . R 1 . .
C C27 0.65651(15) 0.58849(14) 0.39400(7) 0.0209(3) Uani d . . . 1 . .
C C28 0.51560(15) 0.58367(14) 0.39108(7) 0.0230(3) Uani d . . . 1 . .
C C29 0.44315(17) 0.55737(16) 0.44008(8) 0.0275(3) Uani d . . . 1 . .
H H29 0.48479 0.537173 0.475111 0.033 Uiso calc U . R 1 . .
C C30 0.31008(18) 0.56083(19) 0.43747(10) 0.0357(4) Uani d . . . 1 . .
H H30 0.260632 0.542719 0.470675 0.043 Uiso calc U . R 1 . .
C C31 0.24960(18) 0.59074(19) 0.38636(10) 0.0388(4) Uani d . . . 1 . .
H H31 0.158626 0.593153 0.384785 0.047 Uiso calc U . R 1 . .
C C32 0.32060(18) 0.61721(18) 0.33743(9) 0.0346(4) Uani d . . . 1 . .
H H32 0.278329 0.637231 0.302527 0.041 Uiso calc U . R 1 . .
C C33 0.45385(17) 0.61429(15) 0.33971(8) 0.0267(3) Uani d . . . 1 . .
H H33 0.502833 0.633064 0.306451 0.032 Uiso calc U . R 1 . .
C C26 0.65790(16) 0.47448(17) 0.63778(7) 0.0280(3) Uani d . . . 1 . .
H H26A 0.578381 0.463421 0.615954 0.042 Uiso calc U . R 1 . .
H H26B 0.653427 0.547681 0.659199 0.042 Uiso calc U . R 1 . .
H H26C 0.669088 0.410007 0.66488 0.042 Uiso calc U . R 1 . .

loop_
_atom_site_aniso_label
_atom_site_aniso_U_11
_atom_site_aniso_U_22
_atom_site_aniso_U_33
_atom_site_aniso_U_12
_atom_site_aniso_U_13
_atom_site_aniso_U_23
O1 0.0178(5) 0.0325(6) 0.0238(5) 0.0012(4) -0.0008(4) 0.0011(5)
C1 0.0191(6) 0.0228(7) 0.0196(7) -0.0002(6) -0.0005(5) 0.0015(6)
O2 0.0246(6) 0.0281(6) 0.0259(5) 0.0050(5) 0.0019(4) 0.0003(5)
C2 0.0200(7) 0.0258(7) 0.0153(6) -0.0007(6) -0.0009(5) 0.0024(6)
O3 0.0188(5) 0.0274(6) 0.0281(5) -0.0043(4) -0.0015(4) 0.0031(5)
C3 0.0195(7) 0.0229(7) 0.0184(6) -0.0024(6) -0.0004(5) 0.0007(6)
O4 0.0185(5) 0.0284(6) 0.0256(5) -0.0022(4) -0.0015(4) 0.0083(5)
C4 0.0237(7) 0.0287(8) 0.0186(7) -0.0040(6) -0.0012(5) -0.0001(6)
C5 0.0219(7) 0.0263(7) 0.0195(7) -0.0002(6) 0.0002(5) 0.0004(6)
C6 0.0209(7) 0.0264(7) 0.0188(7) -0.0002(6) 0.0026(6) 0.0019(6)
C7 0.0219(8) 0.0231(7) 0.0193(6) -0.0017(6) 0.0003(5) -0.0017(6)
C8 0.0168(7) 0.0241(7) 0.0186(6) -0.0011(6) 0.0001(5) 0.0009(6)
C12 0.0227(8) 0.0295(8) 0.0306(9) 0.0056(6) 0.0003(6) -0.0038(7)
C11 0.0244(8) 0.0225(7) 0.0278(8) 0.0026(6) -0.0032(6) -0.0012(6)
C10 0.0242(7) 0.0246(7) 0.0201(7) -0.0022(6) 0.0000(6) 0.0030(6)
C9 0.0163(7) 0.0234(7) 0.0188(6) -0.0005(5) 0.0013(5) -0.0008(6)
C13 0.0264(8) 0.0389(10) 0.0332(9) 0.0099(7) -0.0032(7) -0.0094(8)
C14 0.0384(11) 0.0659(14) 0.0314(10) 0.0160(10) -0.0004(8) -0.0133(10)
C15 0.0402(11) 0.0417(11) 0.0490(12) -0.0006(9) -0.0095(9) -0.0146(9)
C16 0.0224(7) 0.0249(7) 0.0210(7) -0.0042(6) -0.0007(6) 0.0030(6)
C21 0.0275(8) 0.0286(8) 0.0185(7) 0.0003(7) 0.0020(6) 0.0003(6)
C20 0.0242(8) 0.0503(11) 0.0199(7) -0.0019(8) 0.0021(6) 0.0049(7)
C19 0.0336(9) 0.0370(9) 0.0346(9) -0.0121(7) -0.0071(8) 0.0152(8)
C18 0.0180(7) 0.0334(8) 0.0217(7) -0.0043(6) -0.0013(6) 0.0065(6)
C17 0.0178(7) 0.0254(7) 0.0192(7) -0.0020(6) -0.0001(5) 0.0031(6)
C25 0.0572(13) 0.0521(12) 0.0273(9) -0.0179(11) -0.0075(9) -0.0059(9)
C24 0.0549(13) 0.0351(9) 0.0235(8) 0.0041(8) 0.0037(8) -0.0037(7)
C23 0.0461(10) 0.0259(8) 0.0201(7) -0.0011(7) -0.0023(7) 0.0000(6)
C22 0.0301(8) 0.0300(8) 0.0188(7) -0.0006(7) 0.0003(6) -0.0013(6)
C27 0.0201(7) 0.0229(7) 0.0197(7) -0.0015(6) 0.0007(5) 0.0008(6)
C28 0.0189(7) 0.0223(7) 0.0278(8) 0.0008(6) -0.0017(6) -0.0008(6)
C29 0.0214(8) 0.0302(8) 0.0311(8) 0.0013(6) 0.0026(6) 0.0003(7)
C30 0.0204(9) 0.0403(10) 0.0463(11) -0.0004(7) 0.0061(7) -0.0024(9)
C31 0.0174(8) 0.0437(11) 0.0552(12) 0.0020(7) -0.0034(7) -0.0045(9)
C32 0.0257(9) 0.0351(9) 0.0429(10) 0.0026(7) -0.0116(7) -0.0019(8)
C33 0.0239(8) 0.0262(8) 0.0300(8) 0.0007(6) -0.0048(6) -0.0007(7)
C26 0.0234(8) 0.0370(9) 0.0236(7) -0.0024(6) 0.0043(6) 0.0025(7)

loop_
_atom_type_symbol
_atom_type_description
_atom_type_scat_dispersion_real
_atom_type_scat_dispersion_imag
_atom_type_scat_source
C C 0.0181 0.0091 'International Tables Vol C Tables 4.2.6.8 and 6.1.1.4'
H H 0.0000 0.0000 'International Tables Vol C Tables 4.2.6.8 and 6.1.1.4'
O O 0.0492 0.0322 'International Tables Vol C Tables 4.2.6.8 and 6.1.1.4'

loop_
_geom_angle_atom_site_label_1
_geom_angle_atom_site_label_2
_geom_angle_atom_site_label_3
_geom_angle_site_symmetry_1
_geom_angle_site_symmetry_3
_geom_angle
_geom_angle_publ_flag
C2 C1 C11 . . 113.61(13) ?
C2 C1 C10 . . 103.11(12) ?
C11 C1 C10 . . 110.55(13) ?
C2 C1 C9 . . 112.09(13) ?
C11 C1 C9 . . 108.15(12) ?
C10 C1 C9 . . 109.23(12) ?
O1 C2 C1 . . 124.95(15) ?
O1 C2 C3 . . 121.56(14) ?
C1 C2 C3 . . 113.41(13) ?
C16 C3 C4 . . 122.30(13) ?
C16 C3 C7 . . 114.43(13) ?
C4 C3 C7 . . 96.00(12) ?
C16 C3 C2 . . 108.10(12) ?
C4 C3 C2 . . 105.27(13) ?
C7 C3 C2 . . 109.81(12) ?
C27 O4 C18 . . 107.56(12) ?
C3 C4 C5 . . 103.03(12) ?
C3 C4 H4A . . 111.2 ?
C5 C4 H4A . . 111.2 ?
C3 C4 H4B . . 111.2 ?
C5 C4 H4B . . 111.2 ?
H4A C4 H4B . . 109.1 ?
C21 C5 C4 . . 111.27(13) ?
C21 C5 C6 . . 114.40(13) ?
C4 C5 C6 . . 105.48(12) ?
C21 C5 H5 . . 108.5 ?
C4 C5 H5 . . 108.5 ?
C6 C5 H5 . . 108.5 ?
C7 C6 C26 . . 113.62(14) ?
C7 C6 C10 . . 104.47(12) ?
C26 C6 C10 . . 109.55(14) ?
C7 C6 C5 . . 99.73(12) ?
C26 C6 C5 . . 116.16(13) ?
C10 C6 C5 . . 112.45(13) ?
O2 C7 C6 . . 127.81(15) ?
O2 C7 C3 . . 127.34(14) ?
C6 C7 C3 . . 104.39(13) ?
C27 C8 C9 . . 126.50(14) ?
C27 C8 C17 . . 107.42(14) ?
C9 C8 C17 . . 126.06(13) ?
C13 C12 C11 . . 126.83(18) ?
C13 C12 H12 . . 116.6 ?
C11 C12 H12 . . 116.6 ?
C12 C11 C1 . . 111.92(14) ?
C12 C11 H11A . . 109.2 ?
C1 C11 H11A . . 109.2 ?
C12 C11 H11B . . 109.2 ?
C1 C11 H11B . . 109.2 ?
H11A C11 H11B . . 107.9 ?
C1 C10 C6 . . 115.37(13) ?
C1 C10 H10A . . 108.4 ?
C6 C10 H10A . . 108.4 ?
C1 C10 H10B . . 108.4 ?
C6 C10 H10B . . 108.4 ?
H10A C10 H10B . . 107.5 ?
O3 C9 C8 . . 123.07(14) ?
O3 C9 C1 . . 116.63(14) ?
C8 C9 C1 . . 120.24(13) ?
C12 C13 C15 . . 124.6(2) ?
C12 C13 C14 . . 120.8(2) ?
C15 C13 C14 . . 114.63(19) ?
C13 C14 H14A . . 109.5 ?
C13 C14 H14B . . 109.5 ?
H14A C14 H14B . . 109.5 ?
C13 C14 H14C . . 109.5 ?
H14A C14 H14C . . 109.5 ?
H14B C14 H14C . . 109.5 ?
C13 C15 H15A . . 109.5 ?
C13 C15 H15B . . 109.5 ?
H15A C15 H15B . . 109.5 ?
C13 C15 H15C . . 109.5 ?
H15A C15 H15C . . 109.5 ?
H15B C15 H15C . . 109.5 ?
C3 C16 C17 . . 108.35(12) ?
C3 C16 H16A . . 110.0 ?
C17 C16 H16A . . 110.0 ?
C3 C16 H16B . . 110.0 ?
C17 C16 H16B . . 110.0 ?
H16A C16 H16B . . 108.4 ?
C22 C21 C5 . . 111.98(14) ?
C22 C21 H21A . . 109.2 ?
C5 C21 H21A . . 109.2 ?
C22 C21 H21B . . 109.2 ?
C5 C21 H21B . . 109.2 ?
H21A C21 H21B . . 107.9 ?
C18 C20 H20A . . 109.5 ?
C18 C20 H20B . . 109.5 ?
H20A C20 H20B . . 109.5 ?
C18 C20 H20C . . 109.5 ?
H20A C20 H20C . . 109.5 ?
H20B C20 H20C . . 109.5 ?
C18 C19 H19A . . 109.5 ?
C18 C19 H19B . . 109.5 ?
H19A C19 H19B . . 109.5 ?
C18 C19 H19C . . 109.5 ?
H19A C19 H19C . . 109.5 ?
H19B C19 H19C . . 109.5 ?
O4 C18 C19 . . 106.86(15) ?
O4 C18 C20 . . 106.65(13) ?
C19 C18 C20 . . 112.36(15) ?
O4 C18 C17 . . 103.59(12) ?
C19 C18 C17 . . 116.24(14) ?
C20 C18 C17 . . 110.25(15) ?
C8 C17 C18 . . 100.66(12) ?
C8 C17 C16 . . 111.68(13) ?
C18 C17 C16 . . 116.85(14) ?
C8 C17 H17 . . 109.1 ?
C18 C17 H17 . . 109.1 ?
C16 C17 H17 . . 109.1 ?
C23 C25 H25A . . 109.5 ?
C23 C25 H25B . . 109.5 ?
H25A C25 H25B . . 109.5 ?
C23 C25 H25C . . 109.5 ?
H25A C25 H25C . . 109.5 ?
H25B C25 H25C . . 109.5 ?
C23 C24 H24A . . 120.0 ?
C23 C24 H24B . . 120.0 ?
H24A C24 H24B . . 120.0 ?
C24 C23 C25 . . 121.78(18) ?
C24 C23 C22 . . 124.14(18) ?
C25 C23 C22 . . 114.05(17) ?
C23 C22 C21 . . 116.27(15) ?
C23 C22 H22A . . 108.2 ?
C21 C22 H22A . . 108.2 ?
C23 C22 H22B . . 108.2 ?
C21 C22 H22B . . 108.2 ?
H22A C22 H22B . . 107.4 ?
C8 C27 O4 . . 113.32(14) ?
C8 C27 C28 . . 133.60(15) ?
O4 C27 C28 . . 112.97(14) ?
C29 C28 C33 . . 119.85(16) ?
C29 C28 C27 . . 120.69(15) ?
C33 C28 C27 . . 119.28(15) ?
C30 C29 C28 . . 119.88(18) ?
C30 C29 H29 . . 120.1 ?
C28 C29 H29 . . 120.1 ?
C31 C30 C29 . . 119.93(19) ?
C31 C30 H30 . . 120.0 ?
C29 C30 H30 . . 120.0 ?
C30 C31 C32 . . 120.69(17) ?
C30 C31 H31 . . 119.7 ?
C32 C31 H31 . . 119.7 ?
C31 C32 C33 . . 119.75(18) ?
C31 C32 H32 . . 120.1 ?
C33 C32 H32 . . 120.1 ?
C32 C33 C28 . . 119.88(18) ?
C32 C33 H33 . . 120.1 ?
C28 C33 H33 . . 120.1 ?
C6 C26 H26A . . 109.5 ?
C6 C26 H26B . . 109.5 ?
H26A C26 H26B . . 109.5 ?
C6 C26 H26C . . 109.5 ?
H26A C26 H26C . . 109.5 ?
H26B C26 H26C . . 109.5 ?

loop_
_geom_bond_atom_site_label_1
_geom_bond_atom_site_label_2
_geom_bond_site_symmetry_2
_geom_bond_distance
_geom_bond_publ_flag
O1 C2 . 1.210(2) ?
C1 C2 . 1.507(2) ?
C1 C11 . 1.539(2) ?
C1 C10 . 1.564(2) ?
C1 C9 . 1.566(2) ?
O2 C7 . 1.207(2) ?
C2 C3 . 1.539(2) ?
O3 C9 . 1.223(2) ?
C3 C16 . 1.525(2) ?
C3 C4 . 1.535(2) ?
C3 C7 . 1.537(2) ?
O4 C27 . 1.362(2) ?
O4 C18 . 1.4770(19) ?
C4 C5 . 1.569(2) ?
C4 H4A . 0.99 ?
C4 H4B . 0.99 ?
C5 C21 . 1.532(2) ?
C5 C6 . 1.589(2) ?
C5 H5 . 1.0 ?
C6 C7 . 1.517(2) ?
C6 C26 . 1.520(2) ?
C6 C10 . 1.567(2) ?
C8 C27 . 1.357(2) ?
C8 C9 . 1.466(2) ?
C8 C17 . 1.529(2) ?
C12 C13 . 1.335(3) ?
C12 C11 . 1.503(2) ?
C12 H12 . 0.95 ?
C11 H11A . 0.99 ?
C11 H11B . 0.99 ?
C10 H10A . 0.99 ?
C10 H10B . 0.99 ?
C13 C15 . 1.498(3) ?
C13 C14 . 1.505(3) ?
C14 H14A . 0.98 ?
C14 H14B . 0.98 ?
C14 H14C . 0.98 ?
C15 H15A . 0.98 ?
C15 H15B . 0.98 ?
C15 H15C . 0.98 ?
C16 C17 . 1.549(2) ?
C16 H16A . 0.99 ?
C16 H16B . 0.99 ?
C21 C22 . 1.526(2) ?
C21 H21A . 0.99 ?
C21 H21B . 0.99 ?
C20 C18 . 1.524(3) ?
C20 H20A . 0.98 ?
C20 H20B . 0.98 ?
C20 H20C . 0.98 ?
C19 C18 . 1.514(2) ?
C19 H19A . 0.98 ?
C19 H19B . 0.98 ?
C19 H19C . 0.98 ?
C18 C17 . 1.540(2) ?
C17 H17 . 1.0 ?
C25 C23 . 1.503(3) ?
C25 H25A . 0.98 ?
C25 H25B . 0.98 ?
C25 H25C . 0.98 ?
C24 C23 . 1.327(3) ?
C24 H24A . 0.95 ?
C24 H24B . 0.95 ?
C23 C22 . 1.510(2) ?
C22 H22A . 0.99 ?
C22 H22B . 0.99 ?
C27 C28 . 1.472(2) ?
C28 C29 . 1.398(2) ?
C28 C33 . 1.399(2) ?
C29 C30 . 1.390(3) ?
C29 H29 . 0.95 ?
C30 C31 . 1.386(3) ?
C30 H30 . 0.95 ?
C31 C32 . 1.389(3) ?
C31 H31 . 0.95 ?
C32 C33 . 1.391(3) ?
C32 H32 . 0.95 ?
C33 H33 . 0.95 ?
C26 H26A . 0.98 ?
C26 H26B . 0.98 ?
C26 H26C . 0.98 ?

loop_
_geom_torsion_atom_site_label_1
_geom_torsion_atom_site_label_2
_geom_torsion_atom_site_label_3
_geom_torsion_atom_site_label_4
_geom_torsion_site_symmetry_1
_geom_torsion_site_symmetry_2
_geom_torsion_site_symmetry_3
_geom_torsion_site_symmetry_4
_geom_torsion
_geom_torsion_publ_flag
C11 C1 C2 O1 . . . . -6.9(2) ?
C10 C1 C2 O1 . . . . 112.79(16) ?
C9 C1 C2 O1 . . . . -129.85(16) ?
C11 C1 C2 C3 . . . . 176.39(13) ?
C10 C1 C2 C3 . . . . -63.94(15) ?
C9 C1 C2 C3 . . . . 53.42(16) ?
O1 C2 C3 C16 . . . . 76.88(18) ?
C1 C2 C3 C16 . . . . -106.27(14) ?
O1 C2 C3 C4 . . . . -55.33(18) ?
C1 C2 C3 C4 . . . . 121.52(14) ?
O1 C2 C3 C7 . . . . -157.66(14) ?
C1 C2 C3 C7 . . . . 19.19(17) ?
C16 C3 C4 C5 . . . . 170.13(14) ?
C7 C3 C4 C5 . . . . 46.19(15) ?
C2 C3 C4 C5 . . . . -66.26(15) ?
C3 C4 C5 C21 . . . . -147.13(13) ?
C3 C4 C5 C6 . . . . -22.54(16) ?
C21 C5 C6 C7 . . . . 111.26(14) ?
C4 C5 C6 C7 . . . . -11.35(15) ?
C21 C5 C6 C26 . . . . -11.2(2) ?
C4 C5 C6 C26 . . . . -133.84(15) ?
C21 C5 C6 C10 . . . . -138.54(14) ?
C4 C5 C6 C10 . . . . 98.85(15) ?
C26 C6 C7 O2 . . . . -6.3(2) ?
C10 C6 C7 O2 . . . . 113.05(18) ?
C5 C6 C7 O2 . . . . -130.57(17) ?
C26 C6 C7 C3 . . . . 166.36(13) ?
C10 C6 C7 C3 . . . . -74.30(14) ?
C5 C6 C7 C3 . . . . 42.08(14) ?
C16 C3 C7 O2 . . . . -13.4(2) ?
C4 C3 C7 O2 . . . . 116.22(17) ?
C2 C3 C7 O2 . . . . -135.16(17) ?
C16 C3 C7 C6 . . . . 173.89(13) ?
C4 C3 C7 C6 . . . . -56.48(14) ?
C2 C3 C7 C6 . . . . 52.14(15) ?
C13 C12 C11 C1 . . . . -118.2(2) ?
C2 C1 C11 C12 . . . . -69.63(17) ?
C10 C1 C11 C12 . . . . 175.02(13) ?
C9 C1 C11 C12 . . . . 55.47(17) ?
C2 C1 C10 C6 . . . . 39.08(17) ?
C11 C1 C10 C6 . . . . 160.84(13) ?
C9 C1 C10 C6 . . . . -80.27(16) ?
C7 C6 C10 C1 . . . . 26.82(17) ?
C26 C6 C10 C1 . . . . 148.88(14) ?
C5 C6 C10 C1 . . . . -80.37(16) ?
C27 C8 C9 O3 . . . . 13.5(3) ?
C17 C8 C9 O3 . . . . -168.27(15) ?
C27 C8 C9 C1 . . . . -169.18(15) ?
C17 C8 C9 C1 . . . . 9.1(2) ?
C2 C1 C9 O3 . . . . -172.70(13) ?
C11 C1 C9 O3 . . . . 61.29(18) ?
C10 C1 C9 O3 . . . . -59.07(18) ?
C2 C1 C9 C8 . . . . 9.8(2) ?
C11 C1 C9 C8 . . . . -116.21(15) ?
C10 C1 C9 C8 . . . . 123.42(15) ?
C11 C12 C13 C15 . . . . -2.4(3) ?
C11 C12 C13 C14 . . . . 179.26(18) ?
C4 C3 C16 C17 . . . . 157.33(14) ?
C7 C3 C16 C17 . . . . -87.66(16) ?
C2 C3 C16 C17 . . . . 35.03(17) ?
C4 C5 C21 C22 . . . . -59.51(18) ?
C6 C5 C21 C22 . . . . -178.92(14) ?
C27 O4 C18 C19 . . . . -146.70(14) ?
C27 O4 C18 C20 . . . . 92.93(15) ?
C27 O4 C18 C17 . . . . -23.43(17) ?
C27 C8 C17 C18 . . . . -21.61(17) ?
C9 C8 C17 C18 . . . . 159.87(15) ?
C27 C8 C17 C16 . . . . 103.10(15) ?
C9 C8 C17 C16 . . . . -75.42(19) ?
O4 C18 C17 C8 . . . . 26.37(16) ?
C19 C18 C17 C8 . . . . 143.23(15) ?
C20 C18 C17 C8 . . . . -87.42(15) ?
O4 C18 C17 C16 . . . . -94.74(16) ?
C19 C18 C17 C16 . . . . 22.1(2) ?
C20 C18 C17 C16 . . . . 151.47(15) ?
C3 C16 C17 C8 . . . . 51.26(18) ?
C3 C16 C17 C18 . . . . 166.38(13) ?
C24 C23 C22 C21 . . . . 5.8(3) ?
C25 C23 C22 C21 . . . . -176.22(17) ?
C5 C21 C22 C23 . . . . 176.44(14) ?
C9 C8 C27 O4 . . . . -173.33(14) ?
C17 C8 C27 O4 . . . . 8.16(18) ?
C9 C8 C27 C28 . . . . 10.8(3) ?
C17 C8 C27 C28 . . . . -167.71(17) ?
C18 O4 C27 C8 . . . . 10.07(18) ?
C18 O4 C27 C28 . . . . -173.18(14) ?
C8 C27 C28 C29 . . . . 35.1(3) ?
O4 C27 C28 C29 . . . . -140.73(16) ?
C8 C27 C28 C33 . . . . -149.66(19) ?
O4 C27 C28 C33 . . . . 34.5(2) ?
C33 C28 C29 C30 . . . . 0.5(3) ?
C27 C28 C29 C30 . . . . 175.69(18) ?
C28 C29 C30 C31 . . . . -0.2(3) ?
C29 C30 C31 C32 . . . . 0.1(3) ?
C30 C31 C32 C33 . . . . -0.3(3) ?
C31 C32 C33 C28 . . . . 0.6(3) ?
C29 C28 C33 C32 . . . . -0.7(3) ?
C27 C28 C33 C32 . . . . -175.95(17) ?
